data_7064270
loop_
_publ_author_name
'Sarkar, Sresha'
'Sultana, Shabnam'
'Jover, Jes\'us'
'Chowdhury, Nilkanta'
'Bagchi, Angshuman'
'Das, Chandan'
'Goswami, Swapnadeep'
'Chattopadhyay, Dipankar'
'Roy, Raj Kumar'
'Saha, Supriyo'
'Zangrando, Ennio'
'Sanyal, Ria'

_publ_section_title
;
 Supramolecular networks of picrate derivatives with tunable
 hydrogen-bonding densities for selective bacterial killing
;
_journal_issue 7
_journal_name_full 'New Journal of Chemistry'
_journal_page_first 2994
_journal_page_last 3018
_journal_paper_doi 10.1039/D5NJ04072H
_journal_volume 50
_journal_year 2026
_chemical_formula_moiety '2(C6 H3 N3 O7), C6 H6 N2 O2'
_chemical_formula_sum 'C18 H12 N8 O16'
_chemical_formula_weight 596.36
_space_group_crystal_system orthorhombic
_space_group_IT_number 33
_space_group_name_Hall 'P 2c -2n'
_space_group_name_H-M_alt 'P n a 21'
_atom_sites_solution_hydrogens mixed
_audit_creation_method SHELXL-2019/2
_audit_update_record
;
2025-04-01 deposited with the CCDC.	2026-01-11 downloaded from the CCDC.
;
_cell_angle_alpha 90
_cell_angle_beta 90
_cell_angle_gamma 90
_cell_formula_units_Z 4
_cell_length_a 10.40790(10)
_cell_length_b 9.24020(10)
_cell_length_c 23.1207(3)
_cell_measurement_reflns_used 6746
_cell_measurement_temperature 118(2)
_cell_measurement_theta_max 76.24
_cell_measurement_theta_min 4.22
_cell_volume 2223.54(4)
_computing_cell_refinement 'CrysAlisPro (Rigaku OD, 2024)'
_computing_data_collection 'CrysAlisPro (Rigaku OD, 2024)'
_computing_data_reduction 'CrysAlisPro (Rigaku OD, 2024)'
_computing_structure_refinement 'SHELXL-2019/2 (Sheldrick, 2019)'
_computing_structure_solution 'SHELXT 2014/5(Sheldrick 2014)'
_diffrn_ambient_temperature 118(2)
_diffrn_detector 'Hybrid Pixel Array'
_diffrn_measured_fraction_theta_full 0.989
_diffrn_measured_fraction_theta_max 0.932
_diffrn_measurement_device_type 'Rigaku FR-X diffractometer'
_diffrn_radiation_type CuK\a
_diffrn_radiation_wavelength 1.54184
_diffrn_reflns_av_R_equivalents 0.0133
_diffrn_reflns_av_unetI/netI 0.0065
_diffrn_reflns_Laue_measured_fraction_full 0.989
_diffrn_reflns_Laue_measured_fraction_max 0.932
_diffrn_reflns_limit_h_max 12
_diffrn_reflns_limit_h_min -12
_diffrn_reflns_limit_k_max 6
_diffrn_reflns_limit_k_min -11
_diffrn_reflns_limit_l_max 27
_diffrn_reflns_limit_l_min -28
_diffrn_reflns_number 7441
_diffrn_reflns_point_group_measured_fraction_full 0.770
_diffrn_reflns_point_group_measured_fraction_max 0.712
_diffrn_reflns_theta_full 67.684
_diffrn_reflns_theta_max 75.788
_diffrn_reflns_theta_min 5.155
_diffrn_source Rotating-anode
_diffrn_standards_decay_% 0
_diffrn_standards_interval_count 0
_diffrn_standards_interval_time 0
_diffrn_standards_number 0
_exptl_absorpt_coefficient_mu 1.416
_exptl_absorpt_correction_T_max 0.755
_exptl_absorpt_correction_T_min 0.610
_exptl_absorpt_correction_type multi-scan
_exptl_absorpt_process_details
;
CrysAlisPro (Rigaku Oxford Diffraction, 2024)
Empirical absorption correction using spherical harmonics,
implemented in SCALE3 ABSPACK scaling algorithm.
;
_exptl_crystal_colour 'orange yellow'
_exptl_crystal_density_diffrn 1.781
_exptl_crystal_description block
_exptl_crystal_F_000 1216
_exptl_crystal_size_max 0.32
_exptl_crystal_size_mid 0.30
_exptl_crystal_size_min 0.30
_refine_diff_density_max 0.287
_refine_diff_density_min -0.208
_refine_diff_density_rms 0.044
_refine_ls_abs_structure_details
;
 Refined as an inversion twin.
;
_refine_ls_abs_structure_Flack 0.65(17)
_refine_ls_extinction_method none
_refine_ls_goodness_of_fit_ref 1.074
_refine_ls_hydrogen_treatment mixed
_refine_ls_matrix_type full
_refine_ls_number_parameters 403
_refine_ls_number_reflns 3295
_refine_ls_number_restraints 3
_refine_ls_restrained_S_all 1.074
_refine_ls_R_factor_all 0.0267
_refine_ls_R_factor_gt 0.0267
_refine_ls_shift/su_max 0.000
_refine_ls_shift/su_mean 0.000
_refine_ls_structure_factor_coef Fsqd
_refine_ls_weighting_details 'w=1/[\s^2^(Fo^2^)+(0.0468P)^2^+0.5681P] where P=(Fo^2^+2Fc^2^)/3'
_refine_ls_weighting_scheme calc
_refine_ls_wR_factor_gt 0.0719
_refine_ls_wR_factor_ref 0.0719
_reflns_Friedel_coverage 0.490
_reflns_Friedel_fraction_full 0.539
_reflns_Friedel_fraction_max 0.480
_reflns_number_gt 3293
_reflns_number_total 3295
_reflns_threshold_expression 'I > 2\s(I)'
_cod_data_source_file d5nj04072h2.cif
_cod_data_source_block shelx_CCDC2
_cod_database_code 7064270
_shelx_shelxl_version_number 2019/2
_shelx_space_group_comment
;
The symmetry employed for this shelxl refinement is uniquely defined
by the following loop, which should always be used as a source of
symmetry information in preference to the above space-group names.
They are only intended as comments.
;

loop_
_space_group_symop_operation_xyz
'x, y, z'
'-x, -y, z+1/2'
'-x+1/2, y+1/2, z+1/2'
'x+1/2, -y+1/2, z'

loop_
_atom_site_label
_atom_site_type_symbol
_atom_site_fract_x
_atom_site_fract_y
_atom_site_fract_z
_atom_site_U_iso_or_equiv
_atom_site_adp_type
_atom_site_occupancy
_atom_site_site_symmetry_order
_atom_site_calc_flag
_atom_site_refinement_flags_posn
_atom_site_refinement_flags_adp
_atom_site_refinement_flags_occupancy
_atom_site_disorder_assembly
_atom_site_disorder_group
N1 N 0.2433(2) 0.2770(2) 0.54984(11) 0.0298(4) Uani 1 1 d . . . . .
H2N H 0.178(3) 0.226(4) 0.5658(16) 0.036 Uiso 1 1 d . U . . .
H1N H 0.304(3) 0.216(3) 0.5314(15) 0.036 Uiso 1 1 d . U . . .
N2 N 0.23137(18) 0.8810(2) 0.53592(9) 0.0255(4) Uani 1 1 d . . . . .
O1 O 0.14464(17) 0.94638(19) 0.56090(9) 0.0351(4) Uani 1 1 d . . . . .
O2 O 0.31697(18) 0.94393(19) 0.50916(10) 0.0391(5) Uani 1 1 d . . . . .
C1 C 0.2386(2) 0.4240(2) 0.54531(10) 0.0204(4) Uani 1 1 d . . . . .
C2 C 0.3419(2) 0.5006(2) 0.52046(10) 0.0212(4) Uani 1 1 d . . . . .
H2 H 0.414386 0.449310 0.506229 0.025 Uiso 1 1 calc R U . . .
C3 C 0.3385(2) 0.6493(2) 0.51666(10) 0.0208(4) Uani 1 1 d . . . . .
H3 H 0.407656 0.700435 0.499317 0.025 Uiso 1 1 calc R U . . .
C4 C 0.2329(2) 0.7242(2) 0.53842(10) 0.0198(4) Uani 1 1 d . . . . .
C5 C 0.1299(2) 0.6513(2) 0.56353(10) 0.0212(4) Uani 1 1 d . . . . .
H5 H 0.058711 0.703758 0.578436 0.025 Uiso 1 1 calc R U . . .
C6 C 0.1323(2) 0.5023(2) 0.56654(10) 0.0211(4) Uani 1 1 d . . . . .
H6 H 0.061707 0.451899 0.583056 0.025 Uiso 1 1 calc R U . . .
N3 N 0.44786(18) 0.4186(2) 0.31765(9) 0.0258(4) Uani 1 1 d . . . . .
N4 N 0.15563(18) 0.7861(2) 0.38968(10) 0.0277(4) Uani 1 1 d . . . . .
N5 N 0.06777(18) 0.2792(2) 0.43663(9) 0.0249(4) Uani 1 1 d . . . . .
O4 O 0.49348(18) 0.2975(2) 0.31951(10) 0.0377(5) Uani 1 1 d . . . . .
O5 O 0.4957(2) 0.5155(2) 0.29025(12) 0.0529(6) Uani 1 1 d . . . . .
O6 O 0.2278(2) 0.8738(2) 0.36665(10) 0.0425(5) Uani 1 1 d . . . . .
O7 O 0.05692(18) 0.8173(2) 0.41607(9) 0.0394(5) Uani 1 1 d . . . . .
O8 O -0.02356(17) 0.32243(19) 0.46480(9) 0.0327(4) Uani 1 1 d . . . . .
O9 O 0.09724(18) 0.15005(18) 0.43298(8) 0.0341(4) Uani 1 1 d . . . . .
C7 C 0.2556(2) 0.3394(2) 0.37494(10) 0.0222(5) Uani 1 1 d . . . . .
H7 H 0.276289 0.239951 0.370265 0.027 Uiso 0.172(4) 1 calc R U P A 1
O3 O 0.28905(18) 0.1999(2) 0.36581(10) 0.0258(5) Uani 0.828(4) 1 d D . P A 2
H3A H 0.233(3) 0.152(4) 0.3842(17) 0.039 Uiso 0.828(4) 1 d D U P A 2
C8 C 0.33020(19) 0.4511(2) 0.35060(10) 0.0203(4) Uani 1 1 d . . . . .
C9 C 0.2982(2) 0.5949(2) 0.35491(10) 0.0199(4) Uani 1 1 d . . . . .
H9 H 0.349901 0.667155 0.337235 0.024 Uiso 1 1 calc R U . . .
C10 C 0.1890(2) 0.6323(2) 0.38553(10) 0.0208(4) Uani 1 1 d . . . . .
C11 C 0.1116(2) 0.5301(2) 0.41196(10) 0.0220(4) Uani 1 1 d . . . . .
H11 H 0.036747 0.557444 0.432796 0.026 Uiso 0.828(4) 1 calc R U P A 1
O3B O -0.0026(9) 0.6039(10) 0.4348(4) 0.026(2) Uiso 0.172(4) 1 d . . P A 2
H3B H -0.042969 0.547340 0.456702 0.039 Uiso 0.172(4) 1 calc R U P A 2
C12 C 0.1474(2) 0.3865(2) 0.40685(10) 0.0221(4) Uani 1 1 d . . . . .
N6 N 0.42461(17) 0.3050(2) 0.65838(8) 0.0234(4) Uani 1 1 d . . . . .
N7 N 0.2974(2) 0.8114(2) 0.68184(10) 0.0287(4) Uani 1 1 d . . . . .
N8 N 0.02883(18) 0.4386(2) 0.76755(9) 0.0234(4) Uani 1 1 d . . . . .
O11 O 0.40571(17) 0.17536(17) 0.66792(9) 0.0327(4) Uani 1 1 d . . . . .
O12 O 0.51365(16) 0.34896(18) 0.62915(9) 0.0336(4) Uani 1 1 d . . . . .
O13 O 0.3910(2) 0.8447(2) 0.65260(9) 0.0430(5) Uani 1 1 d . . . . .
O14 O 0.22005(18) 0.8977(2) 0.70206(10) 0.0389(4) Uani 1 1 d . . . . .
O15 O -0.05432(16) 0.53132(18) 0.77066(8) 0.0299(4) Uani 1 1 d . . . . .
O16 O 0.01947(19) 0.3201(2) 0.79004(11) 0.0472(6) Uani 1 1 d . . . . .
C13 C 0.2281(2) 0.3636(3) 0.71419(9) 0.0217(4) Uani 1 1 d . . . . .
H13 H 0.212037 0.264000 0.721343 0.026 Uiso 0.172(4) 1 calc R U P A 1
O10 O 0.19916(19) 0.2234(2) 0.72433(9) 0.0263(5) Uani 0.828(4) 1 d D . P A 2
H10A H 0.254(3) 0.167(4) 0.7084(17) 0.039 Uiso 0.828(4) 1 d D U P A 2
C14 C 0.3359(2) 0.4111(2) 0.68262(10) 0.0208(4) Uani 1 1 d . . . . .
C15 C 0.3625(2) 0.5564(2) 0.67257(10) 0.0217(4) Uani 1 1 d . . . . .
H15 H 0.437249 0.585221 0.652020 0.026 Uiso 0.828(4) 1 calc R U P A 1
O10B O 0.4695(9) 0.6241(9) 0.6500(4) 0.022(2) Uiso 0.172(4) 1 d . . P A 2
H10B H 0.502586 0.571233 0.624500 0.034 Uiso 0.172(4) 1 calc R U P A 2
C16 C 0.2766(2) 0.6572(3) 0.69342(10) 0.0224(5) Uani 1 1 d . . . . .
C17 C 0.1677(2) 0.6178(3) 0.72406(10) 0.0226(5) Uani 1 1 d . . . . .
H17 H 0.109264 0.689137 0.737615 0.027 Uiso 1 1 calc R U . . .
C18 C 0.14578(19) 0.4734(2) 0.73445(10) 0.0214(4) Uani 1 1 d . . . . .

loop_
_atom_site_aniso_label
_atom_site_aniso_U_11
_atom_site_aniso_U_22
_atom_site_aniso_U_33
_atom_site_aniso_U_23
_atom_site_aniso_U_13
_atom_site_aniso_U_12
N1 0.0303(10) 0.0212(9) 0.0379(12) -0.0012(9) 0.0015(9) -0.0004(8)
N2 0.0235(9) 0.0227(9) 0.0302(11) 0.0012(8) -0.0008(8) 0.0020(7)
O1 0.0324(9) 0.0255(8) 0.0474(11) -0.0049(8) 0.0087(8) 0.0079(7)
O2 0.0358(9) 0.0258(8) 0.0557(13) 0.0105(9) 0.0129(9) -0.0021(7)
C1 0.0223(10) 0.0211(10) 0.0177(10) -0.0009(9) -0.0036(8) -0.0010(8)
C2 0.0175(9) 0.0268(11) 0.0194(10) -0.0031(9) -0.0002(8) 0.0030(8)
C3 0.0161(9) 0.0269(11) 0.0193(10) -0.0010(9) 0.0008(8) -0.0014(7)
C4 0.0208(10) 0.0192(10) 0.0195(11) 0.0006(9) -0.0008(8) 0.0016(8)
C5 0.0174(9) 0.0257(11) 0.0203(10) -0.0005(9) 0.0002(8) 0.0019(8)
C6 0.0191(9) 0.0258(11) 0.0183(10) 0.0012(9) -0.0011(8) -0.0030(8)
N3 0.0235(9) 0.0293(10) 0.0244(10) -0.0050(8) -0.0005(8) 0.0033(8)
N4 0.0276(10) 0.0272(11) 0.0282(10) -0.0061(9) -0.0027(9) 0.0035(8)
N5 0.0270(9) 0.0288(10) 0.0189(9) -0.0005(8) -0.0002(8) -0.0048(7)
O4 0.0394(10) 0.0339(9) 0.0398(11) -0.0078(8) -0.0007(8) 0.0161(8)
O5 0.0515(12) 0.0428(11) 0.0643(16) 0.0071(11) 0.0383(11) 0.0033(9)
O6 0.0458(11) 0.0219(8) 0.0600(14) -0.0034(9) 0.0071(10) 0.0009(8)
O7 0.0373(10) 0.0426(10) 0.0384(11) -0.0087(8) 0.0068(9) 0.0157(8)
O8 0.0318(9) 0.0305(9) 0.0358(10) -0.0013(8) 0.0123(8) -0.0074(7)
O9 0.0428(10) 0.0258(8) 0.0336(10) 0.0061(8) 0.0063(8) -0.0017(7)
C7 0.0212(10) 0.0246(11) 0.0208(11) 0.0020(9) -0.0055(8) -0.0009(8)
O3 0.0266(10) 0.0191(9) 0.0316(12) -0.0006(8) 0.0059(8) 0.0009(7)
C8 0.0188(9) 0.0231(10) 0.0189(10) -0.0006(9) -0.0015(8) 0.0031(8)
C9 0.0184(9) 0.0240(10) 0.0173(10) -0.0007(9) -0.0022(8) -0.0027(8)
C10 0.0214(10) 0.0228(11) 0.0182(11) -0.0035(9) -0.0033(8) 0.0027(8)
C11 0.0187(10) 0.0309(11) 0.0163(9) -0.0048(9) -0.0016(8) -0.0026(8)
C12 0.0227(10) 0.0270(11) 0.0165(11) 0.0010(9) -0.0031(8) -0.0037(8)
N6 0.0213(9) 0.0259(10) 0.0229(10) 0.0055(8) 0.0004(8) 0.0030(7)
N7 0.0316(10) 0.0267(10) 0.0277(11) -0.0046(9) 0.0030(8) -0.0084(8)
N8 0.0226(9) 0.0294(10) 0.0184(9) 0.0017(8) 0.0020(7) -0.0009(7)
O11 0.0363(9) 0.0244(8) 0.0374(10) 0.0095(8) 0.0076(8) 0.0035(7)
O12 0.0264(8) 0.0291(8) 0.0452(11) 0.0044(8) 0.0149(8) 0.0046(6)
O13 0.0516(11) 0.0376(10) 0.0397(11) -0.0080(8) 0.0174(9) -0.0220(9)
O14 0.0356(9) 0.0255(9) 0.0557(12) -0.0008(8) 0.0027(9) -0.0036(7)
O15 0.0262(8) 0.0261(8) 0.0374(10) -0.0031(8) 0.0101(7) 0.0026(6)
O16 0.0343(10) 0.0430(11) 0.0642(15) 0.0321(11) 0.0190(10) 0.0104(8)
C13 0.0225(10) 0.0273(11) 0.0154(11) 0.0035(8) -0.0024(8) -0.0003(8)
O10 0.0276(10) 0.0230(10) 0.0284(11) 0.0048(8) 0.0090(8) 0.0007(7)
C14 0.0182(10) 0.0273(11) 0.0170(10) 0.0011(9) -0.0012(8) 0.0018(8)
C15 0.0186(10) 0.0294(11) 0.0171(10) 0.0007(9) -0.0015(8) -0.0016(8)
C16 0.0236(10) 0.0259(11) 0.0178(11) -0.0026(8) -0.0014(9) -0.0053(8)
C17 0.0228(10) 0.0275(11) 0.0175(11) -0.0038(9) 0.0009(8) -0.0029(8)
C18 0.0188(9) 0.0293(11) 0.0161(10) -0.0006(9) 0.0016(8) -0.0012(8)

loop_
_atom_type_symbol
_atom_type_description
_atom_type_scat_dispersion_real
_atom_type_scat_dispersion_imag
_atom_type_scat_source
C C 0.0181 0.0091 'International Tables Vol C Tables 4.2.6.8 and 6.1.1.4'
H H 0.0000 0.0000 'International Tables Vol C Tables 4.2.6.8 and 6.1.1.4'
N N 0.0311 0.0180 'International Tables Vol C Tables 4.2.6.8 and 6.1.1.4'
O O 0.0492 0.0322 'International Tables Vol C Tables 4.2.6.8 and 6.1.1.4'

loop_
_geom_angle_atom_site_label_1
_geom_angle_atom_site_label_2
_geom_angle_atom_site_label_3
_geom_angle
_geom_angle_site_symmetry_1
_geom_angle_site_symmetry_3
_geom_angle_publ_flag
C1 N1 H2N 122(2) . . ?
C1 N1 H1N 125.4(19) . . ?
H2N N1 H1N 112(3) . . ?
O1 N2 O2 122.38(19) . . ?
O1 N2 C4 118.70(19) . . ?
O2 N2 C4 118.93(19) . . ?
N1 C1 C2 120.3(2) . . ?
N1 C1 C6 120.8(2) . . ?
C2 C1 C6 118.86(18) . . ?
C3 C2 C1 120.48(19) . . ?
C3 C2 H2 119.8 . . ?
C1 C2 H2 119.8 . . ?
C2 C3 C4 119.6(2) . . ?
C2 C3 H3 120.2 . . ?
C4 C3 H3 120.2 . . ?
C3 C4 C5 121.17(19) . . ?
C3 C4 N2 119.42(19) . . ?
C5 C4 N2 119.40(19) . . ?
C6 C5 C4 119.3(2) . . ?
C6 C5 H5 120.3 . . ?
C4 C5 H5 120.3 . . ?
C5 C6 C1 120.59(19) . . ?
C5 C6 H6 119.7 . . ?
C1 C6 H6 119.7 . . ?
O5 N3 O4 122.7(2) . . ?
O5 N3 C8 117.7(2) . . ?
O4 N3 C8 119.6(2) . . ?
O6 N4 O7 124.9(2) . . ?
O6 N4 C10 117.88(19) . . ?
O7 N4 C10 117.2(2) . . ?
O8 N5 O9 123.14(19) . . ?
O8 N5 C12 118.08(19) . . ?
O9 N5 C12 118.77(19) . . ?
O3 C7 C8 119.6(2) . . ?
O3 C7 C12 125.5(2) . . ?
C8 C7 C12 115.0(2) . . ?
C8 C7 H7 122.5 . . ?
C12 C7 H7 122.5 . . ?
C7 O3 H3A 104(3) . . ?
C9 C8 C7 123.1(2) . . ?
C9 C8 N3 115.9(2) . . ?
C7 C8 N3 121.06(19) . . ?
C8 C9 C10 118.6(2) . . ?
C8 C9 H9 120.7 . . ?
C10 C9 H9 120.7 . . ?
C9 C10 C11 122.3(2) . . ?
C9 C10 N4 118.0(2) . . ?
C11 C10 N4 119.67(19) . . ?
C10 C11 C12 117.4(2) . . ?
C10 C11 O3B 108.3(4) . . ?
C12 C11 O3B 134.0(4) . . ?
C10 C11 H11 121.3 . . ?
C12 C11 H11 121.3 . . ?
C11 O3B H3B 109.5 . . ?
C11 C12 C7 123.7(2) . . ?
C11 C12 N5 117.15(19) . . ?
C7 C12 N5 119.2(2) . . ?
O12 N6 O11 123.03(19) . . ?
O12 N6 C14 118.09(18) . . ?
O11 N6 C14 118.88(18) . . ?
O14 N7 O13 124.7(2) . . ?
O14 N7 C16 117.8(2) . . ?
O13 N7 C16 117.5(2) . . ?
O16 N8 O15 123.4(2) . . ?
O16 N8 C18 118.99(19) . . ?
O15 N8 C18 117.63(19) . . ?
O10 C13 C14 124.5(2) . . ?
O10 C13 C18 119.8(2) . . ?
C14 C13 C18 115.7(2) . . ?
C14 C13 H13 122.2 . . ?
C18 C13 H13 122.2 . . ?
C13 O10 H10A 111(3) . . ?
C15 C14 C13 123.1(2) . . ?
C15 C14 N6 117.34(19) . . ?
C13 C14 N6 119.6(2) . . ?
C16 C15 O10B 110.5(4) . . ?
C16 C15 C14 117.8(2) . . ?
O10B C15 C14 131.4(4) . . ?
C16 C15 H15 121.1 . . ?
C14 C15 H15 121.1 . . ?
C15 O10B H10B 109.5 . . ?
C15 C16 C17 122.1(2) . . ?
C15 C16 N7 119.8(2) . . ?
C17 C16 N7 118.0(2) . . ?
C18 C17 C16 118.7(2) . . ?
C18 C17 H17 120.6 . . ?
C16 C17 H17 120.6 . . ?
C17 C18 C13 122.7(2) . . ?
C17 C18 N8 116.07(19) . . ?
C13 C18 N8 121.2(2) . . ?

loop_
_geom_bond_atom_site_label_1
_geom_bond_atom_site_label_2
_geom_bond_distance
_geom_bond_site_symmetry_2
_geom_bond_publ_flag
N1 C1 1.364(3) . ?
N1 H2N 0.90(4) . ?
N1 H1N 0.95(3) . ?
N2 O1 1.230(3) . ?
N2 O2 1.231(3) . ?
N2 C4 1.450(3) . ?
C1 C2 1.410(3) . ?
C1 C6 1.410(3) . ?
C2 C3 1.377(3) . ?
C2 H2 0.9500 . ?
C3 C4 1.392(3) . ?
C3 H3 0.9500 . ?
C4 C5 1.393(3) . ?
C5 C6 1.379(3) . ?
C5 H5 0.9500 . ?
C6 H6 0.9500 . ?
N3 O5 1.205(3) . ?
N3 O4 1.216(3) . ?
N3 C8 1.473(3) . ?
N4 O6 1.227(3) . ?
N4 O7 1.229(3) . ?
N4 C10 1.466(3) . ?
N5 O8 1.220(3) . ?
N5 O9 1.235(3) . ?
N5 C12 1.464(3) . ?
C7 O3 1.352(3) . ?
C7 C8 1.409(3) . ?
C7 C12 1.414(3) . ?
C7 H7 0.9500 . ?
O3 H3A 0.84(2) . ?
C8 C9 1.374(3) . ?
C9 C10 1.383(3) . ?
C9 H9 0.9500 . ?
C10 C11 1.383(3) . ?
C11 C12 1.384(3) . ?
C11 O3B 1.468(9) . ?
C11 H11 0.9500 . ?
O3B H3B 0.8400 . ?
N6 O12 1.217(3) . ?
N6 O11 1.234(2) . ?
N6 C14 1.458(3) . ?
N7 O14 1.225(3) . ?
N7 O13 1.226(3) . ?
N7 C16 1.466(3) . ?
N8 O16 1.216(3) . ?
N8 O15 1.220(2) . ?
N8 C18 1.473(3) . ?
C13 O10 1.351(3) . ?
C13 C14 1.408(3) . ?
C13 C18 1.409(3) . ?
C13 H13 0.9500 . ?
O10 H10A 0.86(2) . ?
C14 C15 1.391(3) . ?
C15 C16 1.378(3) . ?
C15 O10B 1.379(9) . ?
C15 H15 0.9500 . ?
O10B H10B 0.8400 . ?
C16 C17 1.385(3) . ?
C17 C18 1.375(3) . ?
C17 H17 0.9500 . ?
